data_2212500
loop_
_publ_author_name
'Yang, Jian'
'Zhao, Wei'

_publ_section_title
;6-Hydroxy-1-(4-hydroxybenzyl)-7-methoxy-2,2-dimethyl-1,2,3,4-tetrahydroisoquinolinium
 thiocyanate
;
_journal_coeditor_code CF2079
_journal_issue 3
_journal_name_full 'Acta Crystallographica Section E'
_journal_page_first o1262
_journal_page_last o1263
_journal_paper_doi 10.1107/S1600536807005879
_journal_volume 63
_journal_year 2007
_chemical_formula_iupac 'C19 H24 N1 O3 +, S C N -'
_chemical_formula_moiety 'C19 H24 N1 O3 +, S C N -'
_chemical_formula_sum 'C20 H24 N2 O3 S'
_chemical_formula_weight 372.47
_chemical_name_systematic
;
6-Hydroxy-1-(4-hydroxybenzyl)-7-methoxy-2,2-dimethyl-1,2,3,4-
tetrahydroisoquinolinium thiocyanate
;
_space_group_IT_number 14
_symmetry_cell_setting monoclinic
_symmetry_space_group_name_Hall '-P 2ybc'
_symmetry_space_group_name_H-M 'P 1 21/c 1'
_atom_sites_solution_hydrogens geom
_atom_sites_solution_primary direct
_atom_sites_solution_secondary difmap
_audit_creation_method SHELXL-97
_cell_angle_alpha 90.00
_cell_angle_beta 104.938(2)
_cell_angle_gamma 90.00
_cell_formula_units_Z 4
_cell_length_a 13.8059(18)
_cell_length_b 9.7744(13)
_cell_length_c 14.1049(18)
_cell_measurement_reflns_used 5242
_cell_measurement_temperature 273(2)
_cell_measurement_theta_max 29.63
_cell_measurement_theta_min 2.58
_cell_volume 1839.1(4)
_computing_cell_refinement 'SAINT (Bruker, 2001)'
_computing_data_collection 'SMART (Bruker, 2001)'
_computing_data_reduction SAINT
_computing_molecular_graphics 'SHELXTL (Bruker, 2001)'
_computing_publication_material SHELXTL
_computing_structure_refinement 'SHELXL97 (Sheldrick, 1997)'
_computing_structure_solution 'SHELXS97 (Sheldrick, 1997)'
_diffrn_ambient_temperature 273(2)
_diffrn_measured_fraction_theta_full 0.998
_diffrn_measured_fraction_theta_max 0.998
_diffrn_measurement_device_type 'Bruker SMART CCD'
_diffrn_measurement_method '\f and \w'
_diffrn_radiation_monochromator graphite
_diffrn_radiation_source 'fine-focus sealed tube'
_diffrn_radiation_type MoK\a
_diffrn_radiation_wavelength 0.71073
_diffrn_reflns_av_R_equivalents 0.0139
_diffrn_reflns_av_sigmaI/netI 0.0155
_diffrn_reflns_limit_h_max 17
_diffrn_reflns_limit_h_min -16
_diffrn_reflns_limit_k_max 12
_diffrn_reflns_limit_k_min -8
_diffrn_reflns_limit_l_max 17
_diffrn_reflns_limit_l_min -17
_diffrn_reflns_number 10178
_diffrn_reflns_theta_full 26.00
_diffrn_reflns_theta_max 26.00
_diffrn_reflns_theta_min 2.56
_diffrn_standards_number 0
_exptl_absorpt_coefficient_mu 0.199
_exptl_absorpt_correction_type none
_exptl_crystal_colour colourless
_exptl_crystal_density_diffrn 1.345
_exptl_crystal_density_method 'not measured'
_exptl_crystal_description block
_exptl_crystal_F_000 792
_exptl_crystal_size_max 0.52
_exptl_crystal_size_mid 0.47
_exptl_crystal_size_min 0.32
_refine_diff_density_max 0.222
_refine_diff_density_min -0.163
_refine_ls_extinction_coef 0.0013(7)
_refine_ls_extinction_expression Fc^*^=kFc[1+0.001xFc^2^\l^3^/sin(2\q)]^-1/4^
_refine_ls_extinction_method SHELXL97
_refine_ls_goodness_of_fit_ref 0.954
_refine_ls_hydrogen_treatment constr
_refine_ls_matrix_type full
_refine_ls_number_parameters 241
_refine_ls_number_reflns 3593
_refine_ls_number_restraints 0
_refine_ls_restrained_S_all 0.954
_refine_ls_R_factor_all 0.0381
_refine_ls_R_factor_gt 0.0329
_refine_ls_shift/su_max 0.000
_refine_ls_shift/su_mean 0.000
_refine_ls_structure_factor_coef Fsqd
_refine_ls_weighting_details 'calc w=1/[\s^2^(Fo^2^)+(0.0372P)^2^+0.8143P] where P=(Fo^2^+2Fc^2^)/3'
_refine_ls_weighting_scheme calc
_refine_ls_wR_factor_gt 0.0817
_refine_ls_wR_factor_ref 0.0853
_reflns_number_gt 3135
_reflns_number_total 3593
_reflns_threshold_expression I>2\s(I)
_cod_data_source_file cf2079.cif
_cod_data_source_block I
_cod_depositor_comments
;
The following automatic conversions were performed:
'_symmetry_cell_setting' value 'Monoclinic' changed to 'monoclinic'
according to '/home/saulius/struct/CIF-dictionaries/cif_core.dic'
dictionary named 'cif_core.dic' version 2.4.1 from 2010-06-29.

Automatic conversion script
Id: cif_fix_enum 1527 2010-12-29 10:47:43Z saulius 

The following automatic conversions were performed:

'_symmetry_cell_setting' value 'Monoclinic' changed to 'monoclinic'
according to /home/saulius/struct/CIF-dictionaries/cif_core.dic
dictionary named 'cif_core.dic' version 2.4.1 from 2010-06-29.

Automatic conversion script
Id: cif_fix_values 1715 2011-07-08 13:25:40Z adriana 
;
_cod_original_sg_symbol_H-M 'P 21/c'
_cod_database_code 2212500
_cod_database_fobs_code 2212500

loop_
_symmetry_equiv_pos_as_xyz
'x, y, z'
'-x, y+1/2, -z+1/2'
'-x, -y, -z'
'x, -y-1/2, z-1/2'

loop_
_atom_site_type_symbol
_atom_site_label
_atom_site_fract_x
_atom_site_fract_y
_atom_site_fract_z
_atom_site_U_iso_or_equiv
_atom_site_adp_type
_atom_site_calc_flag
_atom_site_refinement_flags
_atom_site_occupancy
C C6 0.39894(10) 1.13914(15) 0.09207(10) 0.0367(3) Uani d . 1
H H6 0.3978 1.1925 0.0372 0.044 Uiso calc R 1
C C3 0.40928(11) 0.98264(15) 0.25638(10) 0.0378(3) Uani d . 1
H H3 0.4153 0.9291 0.3121 0.045 Uiso calc R 1
C C2 0.39675(10) 0.92105(15) 0.16546(10) 0.0362(3) Uani d . 1
H H2 0.3931 0.8262 0.1607 0.043 Uiso calc R 1
C C4 0.41278(10) 1.12346(15) 0.26428(10) 0.0359(3) Uani d . 1
C C1 0.38957(9) 0.99834(14) 0.08179(10) 0.0322(3) Uani d . 1
N N2 0.23738(8) 0.91813(13) -0.18402(8) 0.0346(3) Uani d . 1
C C11 0.16156(9) 0.98652(14) 0.04769(9) 0.0293(3) Uani d . 1
H H11 0.1949 1.0687 0.0666 0.035 Uiso calc R 1
C C13 0.25938(10) 0.96808(14) -0.07758(9) 0.0303(3) Uani d . 1
H H13 0.2531 1.0680 -0.0793 0.036 Uiso calc R 1
C C8 0.06129(10) 0.74527(15) -0.00981(10) 0.0353(3) Uani d . 1
H H8 0.0276 0.6633 -0.0288 0.042 Uiso calc R 1
C C10 0.09419(9) 0.93951(14) 0.09679(9) 0.0297(3) Uani d . 1
C C7 0.13011(10) 0.79169(14) -0.05991(9) 0.0306(3) Uani d . 1
C C15 0.14030(11) 0.71585(15) -0.14979(10) 0.0385(3) Uani d . 1
H H15A 0.1488 0.6191 -0.1345 0.046 Uiso calc R 1
H H15B 0.0789 0.7267 -0.2014 0.046 Uiso calc R 1
C C14 0.22725(11) 0.76464(15) -0.18701(10) 0.0387(3) Uani d . 1
H H14A 0.2886 0.7243 -0.1474 0.046 Uiso calc R 1
H H14B 0.2183 0.7335 -0.2540 0.046 Uiso calc R 1
C C17 0.14254(12) 0.98473(17) -0.24234(11) 0.0451(4) Uani d . 1
H H17A 0.1541 1.0807 -0.2490 0.068 Uiso calc R 1
H H17B 0.0906 0.9726 -0.2091 0.068 Uiso calc R 1
H H17C 0.1223 0.9435 -0.3062 0.068 Uiso calc R 1
C C18 0.31960(13) 0.9576(2) -0.23044(12) 0.0524(4) Uani d . 1
H H18A 0.2981 0.9413 -0.2998 0.079 Uiso calc R 1
H H18B 0.3782 0.9038 -0.2026 0.079 Uiso calc R 1
H H18C 0.3351 1.0528 -0.2186 0.079 Uiso calc R 1
O O1 0.41825(9) 1.19052(12) 0.35059(8) 0.0515(3) Uani d . 1
H H1 0.4098 1.1358 0.3918 0.077 Uiso calc R 1
O O2 0.07185(7) 1.00571(11) 0.17409(7) 0.0393(2) Uani d . 1
O O3 -0.02596(8) 0.77673(13) 0.11592(7) 0.0476(3) Uani d . 1
H H3A -0.0676 0.7265 0.0805 0.071 Uiso calc R 1
C C19 0.13020(12) 1.12271(18) 0.21127(11) 0.0480(4) Uani d . 1
H H19A 0.1996 1.0974 0.2324 0.072 Uiso calc R 1
H H19B 0.1090 1.1590 0.2659 0.072 Uiso calc R 1
H H19C 0.1214 1.1908 0.1607 0.072 Uiso calc R 1
C C12 0.18067(9) 0.91251(13) -0.03035(9) 0.0276(3) Uani d . 1
C C9 0.04213(10) 0.81766(15) 0.06685(9) 0.0336(3) Uani d . 1
C C16 0.36691(10) 0.93333(16) -0.01869(10) 0.0374(3) Uani d . 1
H H16A 0.3743 0.8349 -0.0120 0.045 Uiso calc R 1
H H16B 0.4142 0.9662 -0.0537 0.045 Uiso calc R 1
C C5 0.40994(11) 1.20207(15) 0.18186(11) 0.0384(3) Uani d . 1
H H5 0.4154 1.2968 0.1870 0.046 Uiso calc R 1
S S1 0.36127(3) -0.01363(4) 0.51510(3) 0.04728(13) Uani d . 1
N N1 0.17909(13) 0.1212(2) 0.49360(14) 0.0771(5) Uani d . 1
C C20 0.25418(13) 0.06578(17) 0.50175(11) 0.0469(4) Uani d . 1

loop_
_atom_site_aniso_label
_atom_site_aniso_U_11
_atom_site_aniso_U_22
_atom_site_aniso_U_33
_atom_site_aniso_U_12
_atom_site_aniso_U_13
_atom_site_aniso_U_23
C6 0.0349(7) 0.0397(8) 0.0362(7) -0.0023(6) 0.0106(6) 0.0044(6)
C3 0.0382(8) 0.0410(8) 0.0341(7) 0.0009(6) 0.0090(6) 0.0059(6)
C2 0.0346(7) 0.0320(7) 0.0419(8) 0.0003(6) 0.0095(6) 0.0001(6)
C4 0.0310(7) 0.0415(8) 0.0350(7) -0.0025(6) 0.0080(5) -0.0057(6)
C1 0.0236(6) 0.0393(8) 0.0344(7) -0.0010(5) 0.0086(5) -0.0020(6)
N2 0.0372(6) 0.0425(7) 0.0271(6) 0.0017(5) 0.0138(5) 0.0000(5)
C11 0.0275(6) 0.0324(7) 0.0283(6) 0.0002(5) 0.0079(5) -0.0013(5)
C13 0.0334(7) 0.0330(7) 0.0275(6) -0.0001(5) 0.0129(5) -0.0030(5)
C8 0.0371(7) 0.0338(7) 0.0328(7) -0.0072(6) 0.0052(6) 0.0025(6)
C10 0.0273(6) 0.0389(7) 0.0234(6) 0.0044(5) 0.0074(5) 0.0021(5)
C7 0.0322(7) 0.0327(7) 0.0262(6) 0.0018(5) 0.0061(5) 0.0012(5)
C15 0.0466(8) 0.0355(8) 0.0329(7) -0.0023(6) 0.0094(6) -0.0048(6)
C14 0.0456(8) 0.0412(8) 0.0299(7) 0.0071(6) 0.0109(6) -0.0076(6)
C17 0.0506(9) 0.0508(9) 0.0327(7) 0.0087(7) 0.0083(6) 0.0079(7)
C18 0.0556(10) 0.0718(12) 0.0395(8) -0.0051(9) 0.0296(7) -0.0004(8)
O1 0.0683(8) 0.0501(7) 0.0388(6) -0.0073(6) 0.0190(5) -0.0105(5)
O2 0.0393(5) 0.0514(6) 0.0323(5) -0.0008(5) 0.0183(4) -0.0048(4)
O3 0.0448(6) 0.0644(8) 0.0377(5) -0.0173(5) 0.0182(5) 0.0038(5)
C19 0.0481(9) 0.0590(10) 0.0407(8) -0.0037(8) 0.0185(7) -0.0173(7)
C12 0.0255(6) 0.0326(7) 0.0251(6) 0.0023(5) 0.0073(5) 0.0021(5)
C9 0.0293(6) 0.0442(8) 0.0272(6) -0.0019(6) 0.0073(5) 0.0093(6)
C16 0.0307(7) 0.0462(8) 0.0378(7) -0.0004(6) 0.0133(6) -0.0063(6)
C5 0.0395(8) 0.0321(7) 0.0447(8) -0.0034(6) 0.0126(6) -0.0015(6)
S1 0.0490(2) 0.0497(3) 0.0427(2) 0.00986(18) 0.01127(17) -0.00314(17)
N1 0.0564(10) 0.0831(13) 0.0873(13) 0.0238(9) 0.0106(9) -0.0077(10)
C20 0.0516(9) 0.0484(9) 0.0392(8) 0.0043(8) 0.0090(7) -0.0029(7)

loop_
_atom_type_symbol
_atom_type_description
_atom_type_scat_dispersion_real
_atom_type_scat_dispersion_imag
_atom_type_scat_source
C C 0.0033 0.0016 'International Tables Vol C Tables 4.2.6.8 and 6.1.1.4'
H H 0.0000 0.0000 'International Tables Vol C Tables 4.2.6.8 and 6.1.1.4'
N N 0.0061 0.0033 'International Tables Vol C Tables 4.2.6.8 and 6.1.1.4'
O O 0.0106 0.0060 'International Tables Vol C Tables 4.2.6.8 and 6.1.1.4'
S S 0.1246 0.1234 'International Tables Vol C Tables 4.2.6.8 and 6.1.1.4'

loop_
_geom_angle_atom_site_label_1
_geom_angle_atom_site_label_2
_geom_angle_atom_site_label_3
_geom_angle
C5 C6 C1 121.56(13)
C5 C6 H6 119.2
C1 C6 H6 119.2
C4 C3 C2 120.06(13)
C4 C3 H3 120.0
C2 C3 H3 120.0
C1 C2 C3 121.10(13)
C1 C2 H2 119.5
C3 C2 H2 119.5
O1 C4 C3 122.85(13)
O1 C4 C5 117.66(13)
C3 C4 C5 119.49(13)
C6 C1 C2 117.95(13)
C6 C1 C16 120.46(13)
C2 C1 C16 121.52(13)
C18 N2 C17 107.48(12)
C18 N2 C14 108.60(12)
C17 N2 C14 110.76(12)
C18 N2 C13 111.38(11)
C17 N2 C13 108.83(10)
C14 N2 C13 109.77(10)
C10 C11 C12 120.89(12)
C10 C11 H11 119.6
C12 C11 H11 119.6
C12 C13 N2 109.46(10)
C12 C13 C16 112.63(11)
N2 C13 C16 112.21(10)
C12 C13 H13 107.4
N2 C13 H13 107.4
C16 C13 H13 107.4
C9 C8 C7 121.64(13)
C9 C8 H8 119.2
C7 C8 H8 119.2
O2 C10 C11 124.32(12)
O2 C10 C9 116.04(11)
C11 C10 C9 119.63(12)
C12 C7 C8 118.80(12)
C12 C7 C15 121.71(12)
C8 C7 C15 119.27(12)
C14 C15 C7 113.16(12)
C14 C15 H15A 108.9
C7 C15 H15A 108.9
C14 C15 H15B 108.9
C7 C15 H15B 108.9
H15A C15 H15B 107.8
N2 C14 C15 112.47(11)
N2 C14 H14A 109.1
C15 C14 H14A 109.1
N2 C14 H14B 109.1
C15 C14 H14B 109.1
H14A C14 H14B 107.8
N2 C17 H17A 109.5
N2 C17 H17B 109.5
H17A C17 H17B 109.5
N2 C17 H17C 109.5
H17A C17 H17C 109.5
H17B C17 H17C 109.5
N2 C18 H18A 109.5
N2 C18 H18B 109.5
H18A C18 H18B 109.5
N2 C18 H18C 109.5
H18A C18 H18C 109.5
H18B C18 H18C 109.5
C4 O1 H1 109.5
C10 O2 C19 116.87(11)
C9 O3 H3A 109.5
O2 C19 H19A 109.5
O2 C19 H19B 109.5
H19A C19 H19B 109.5
O2 C19 H19C 109.5
H19A C19 H19C 109.5
H19B C19 H19C 109.5
C7 C12 C11 119.81(12)
C7 C12 C13 122.57(11)
C11 C12 C13 117.60(11)
O3 C9 C8 123.12(13)
O3 C9 C10 117.68(12)
C8 C9 C10 119.20(12)
C1 C16 C13 110.54(11)
C1 C16 H16A 109.5
C13 C16 H16A 109.5
C1 C16 H16B 109.5
C13 C16 H16B 109.5
H16A C16 H16B 108.1
C6 C5 C4 119.68(14)
C6 C5 H5 120.2
C4 C5 H5 120.2
N1 C20 S1 179.14(17)

loop_
_geom_bond_atom_site_label_1
_geom_bond_atom_site_label_2
_geom_bond_distance
C6 C5 1.381(2)
C6 C1 1.386(2)
C6 H6 0.930
C3 C4 1.381(2)
C3 C2 1.386(2)
C3 H3 0.930
C2 C1 1.3831(19)
C2 H2 0.930
C4 O1 1.3675(17)
C4 C5 1.386(2)
C1 C16 1.5104(19)
N2 C18 1.4998(18)
N2 C17 1.5031(19)
N2 C14 1.5064(19)
N2 C13 1.5329(16)
C11 C10 1.3741(18)
C11 C12 1.3979(17)
C11 H11 0.930
C13 C12 1.5142(17)
C13 C16 1.5406(19)
C13 H13 0.980
C8 C9 1.374(2)
C8 C7 1.3978(19)
C8 H8 0.930
C10 O2 1.3697(15)
C10 C9 1.399(2)
C7 C12 1.3804(19)
C7 C15 1.5062(18)
C15 C14 1.506(2)
C15 H15A 0.970
C15 H15B 0.970
C14 H14A 0.970
C14 H14B 0.970
C17 H17A 0.960
C17 H17B 0.960
C17 H17C 0.960
C18 H18A 0.960
C18 H18B 0.960
C18 H18C 0.960
O1 H1 0.820
O2 C19 1.4191(18)
O3 C9 1.3631(15)
O3 H3A 0.820
C19 H19A 0.960
C19 H19B 0.960
C19 H19C 0.960
C16 H16A 0.970
C16 H16B 0.970
C5 H5 0.930
S1 C20 1.6372(17)
N1 C20 1.149(2)

loop_
_geom_hbond_atom_site_label_D
_geom_hbond_atom_site_label_H
_geom_hbond_atom_site_label_A
_geom_hbond_site_symmetry_A
_geom_hbond_distance_DH
_geom_hbond_distance_HA
_geom_hbond_distance_DA
_geom_hbond_angle_DHA
O3 H3A N1 2 0.82 1.92 2.735(2) 172
O1 H1 S1 1_565 0.82 2.49 3.3054(12) 172

loop_
_geom_torsion_atom_site_label_1
_geom_torsion_atom_site_label_2
_geom_torsion_atom_site_label_3
_geom_torsion_atom_site_label_4
_geom_torsion
C4 C3 C2 C1 1.3(2)
C2 C3 C4 O1 175.51(13)
C2 C3 C4 C5 -4.0(2)
C5 C6 C1 C2 -3.3(2)
C5 C6 C1 C16 173.63(12)
C3 C2 C1 C6 2.3(2)
C3 C2 C1 C16 -174.58(12)
C18 N2 C13 C12 -173.67(12)
C17 N2 C13 C12 68.01(14)
C14 N2 C13 C12 -53.36(14)
C18 N2 C13 C16 -47.86(16)
C17 N2 C13 C16 -166.18(12)
C14 N2 C13 C16 72.45(14)
C12 C11 C10 O2 179.67(11)
C12 C11 C10 C9 -1.58(19)
C9 C8 C7 C12 0.8(2)
C9 C8 C7 C15 -173.75(13)
C12 C7 C15 C14 14.08(19)
C8 C7 C15 C14 -171.50(12)
C18 N2 C14 C15 -175.05(12)
C17 N2 C14 C15 -57.24(15)
C13 N2 C14 C15 62.97(14)
C7 C15 C14 N2 -41.54(16)
C11 C10 O2 C19 -6.74(19)
C9 C10 O2 C19 174.47(12)
C8 C7 C12 C11 -0.73(19)
C15 C7 C12 C11 173.70(12)
C8 C7 C12 C13 177.62(12)
C15 C7 C12 C13 -7.95(19)
C10 C11 C12 C7 1.14(19)
C10 C11 C12 C13 -177.29(12)
N2 C13 C12 C7 27.51(17)
C16 C13 C12 C7 -98.06(14)
N2 C13 C12 C11 -154.11(11)
C16 C13 C12 C11 80.32(15)
C7 C8 C9 O3 178.62(13)
C7 C8 C9 C10 -1.3(2)
O2 C10 C9 O3 0.59(18)
C11 C10 C9 O3 -178.26(12)
O2 C10 C9 C8 -179.52(12)
C11 C10 C9 C8 1.63(19)
C6 C1 C16 C13 -68.99(16)
C2 C1 C16 C13 107.81(15)
C12 C13 C16 C1 -62.56(15)
N2 C13 C16 C1 173.38(11)
C1 C6 C5 C4 0.7(2)
O1 C4 C5 C6 -176.50(13)
C3 C4 C5 C6 3.0(2)
